data_9012224
loop_
_publ_author_name
'Chen, X.'
'Wada, H.'
'Sato, A.'
'Mieno, M.'

_publ_section_title
;
 Synthesis, electrical conductivity, and crystal structure of Cu4Sn7S16 and
 structure refinement of Cu2SnS3
;
_journal_name_full 'Journal of Solid State Chemistry'
_journal_page_first 144
_journal_page_last 151
_journal_paper_doi 10.1006/jssc.1998.7822
_journal_volume 139
_journal_year 1998
_chemical_compound_source Synthetic
_chemical_formula_sum 'Cu0.999 S1.5 Sn0.501'
_chemical_name_mineral Kuramite
_space_group_IT_number 121
_symmetry_space_group_name_Hall 'I -4 2'
_symmetry_space_group_name_H-M 'I -4 2 m'
_cell_angle_alpha 90
_cell_angle_beta 90
_cell_angle_gamma 90
_cell_length_a 5.413
_cell_length_b 5.413
_cell_length_c 10.824
_cell_formula_units_Z 2
_cell_volume 317.149
_database_code_amcsd 0013950
_exptl_crystal_density_diffrn 1.791
_cod_original_formula_sum 'Cu.999 Sn.501 S1.5'
_cod_database_code 9012224

loop_
_space_group_symop_operation_xyz
x,y,z
1/2+x,1/2+y,1/2+z
-y,-x,z
1/2-y,1/2-x,1/2+z
y,-x,-z
1/2+y,1/2-x,1/2-z
-x,y,-z
1/2-x,1/2+y,1/2-z
-x,-y,z
1/2-x,1/2-y,1/2+z
y,x,z
1/2+y,1/2+x,1/2+z
-y,x,-z
1/2-y,1/2+x,1/2-z
x,-y,-z
1/2+x,1/2-y,1/2-z

loop_
_atom_site_aniso_label
_atom_site_aniso_U_11
_atom_site_aniso_U_22
_atom_site_aniso_U_33
_atom_site_aniso_U_12
_atom_site_aniso_U_13
_atom_site_aniso_U_23
Cu 0.02000 0.02000 0.02400 0.00000 0.00000 0.00000
CuM1 0.01900 0.01900 0.01800 0.00000 0.00000 0.00000
SnM1 0.01900 0.01900 0.01800 0.00000 0.00000 0.00000
SnM2 0.01800 0.01800 0.02100 0.00000 0.00000 0.00000
CuM2 0.01800 0.01800 0.02100 0.00000 0.00000 0.00000
S 0.01500 0.01500 0.01500 -0.00100 -0.00100 -0.00100

loop_
_atom_site_label
_atom_site_fract_x
_atom_site_fract_y
_atom_site_fract_z
_atom_site_occupancy
Cu 0.00000 0.00000 0.00000 0.37500
CuM1 0.00000 0.50000 0.25000 0.21150
SnM1 0.00000 0.50000 0.25000 0.16350
SnM2 0.00000 0.00000 0.50000 0.17360
CuM2 0.00000 0.00000 0.50000 0.20140
S 0.24610 0.24610 0.12310 0.37500

loop_
_cod_related_entry_id
_cod_related_entry_database
_cod_related_entry_code
1 AMCSD 0013950
